data_7221939
loop_
_publ_author_name
'Wu, Jingbo'
'XI, YANG'
'McCandless, Gregory T.'
'Kulikov, Oleg V.'
'menon, remya'
'Novak, Bruce M.'

_publ_section_title
;
 Synthesis and Characterization of a Novel Fluorinated Bismaleimide via a
 Nucleophilic Addition-Elimination Reaction and its Polymeric Networks
;
_journal_name_full 'RSC Adv.'
_journal_paper_doi 10.1039/C5RA13771C
_journal_year 2015
_chemical_formula_moiety 'C25 H12 F6 N2 O6'
_chemical_formula_sum 'C25 H12 F6 N2 O6'
_chemical_formula_weight 550.37
_space_group_crystal_system monoclinic
_space_group_IT_number 14
_space_group_name_Hall '-P 2yn'
_space_group_name_H-M_alt 'P 1 21/n 1'
_symmetry_space_group_name_Hall '-P 2yn'
_symmetry_space_group_name_H-M 'P 1 21/n 1'
_atom_sites_solution_hydrogens geom
_audit_creation_method SHELXL-2014/7
_audit_update_record
;
2015-03-13 deposited with the CCDC.
2015-08-28 downloaded from the CCDC.
;
_cell_angle_alpha 90
_cell_angle_beta 96.341(10)
_cell_angle_gamma 90
_cell_formula_units_Z 4
_cell_length_a 15.802(3)
_cell_length_b 7.0481(16)
_cell_length_c 19.530(4)
_cell_measurement_reflns_used 9886
_cell_measurement_temperature 105(2)
_cell_measurement_theta_max 30.42
_cell_measurement_theta_min 2.59
_cell_volume 2161.8(8)
_computing_cell_refinement 'Bruker SAINT'
_computing_data_collection 'Bruker APEX2'
_computing_data_reduction 'Bruker SAINT'
_computing_molecular_graphics 'ORTEP-3 for Windows (Farrugia, 2012)'
_computing_publication_material 'publCIF (Westrip, 2010)'
_computing_structure_refinement 'SHELXL-2014/7 (Sheldrick, 2014)'
_computing_structure_solution 'SHELXTL Intrinsic Phasing (Sheldrick, 2014)'
_diffrn_ambient_temperature 105(2)
_diffrn_measured_fraction_theta_full 0.999
_diffrn_measured_fraction_theta_max 0.997
_diffrn_measurement_device_type
;
Bruker Kappa D8 Quest CMOS diffractometer (with an Oxford Cryosystems cryostream
cooler)
;
_diffrn_measurement_method '\f and \w scans'
_diffrn_radiation_monochromator 'HELIOS optics'
_diffrn_radiation_type MoK\a
_diffrn_radiation_wavelength 0.71073
_diffrn_reflns_av_R_equivalents 0.0757
_diffrn_reflns_av_unetI/netI 0.0685
_diffrn_reflns_laue_measured_fraction_full 0.999
_diffrn_reflns_laue_measured_fraction_max 0.997
_diffrn_reflns_limit_h_max 22
_diffrn_reflns_limit_h_min -22
_diffrn_reflns_limit_k_max 10
_diffrn_reflns_limit_k_min 0
_diffrn_reflns_limit_l_max 27
_diffrn_reflns_limit_l_min 0
_diffrn_reflns_number 10886
_diffrn_reflns_point_group_measured_fraction_full 0.999
_diffrn_reflns_point_group_measured_fraction_max 0.997
_diffrn_reflns_theta_full 25.242
_diffrn_reflns_theta_max 30.580
_diffrn_reflns_theta_min 2.594
_diffrn_source 'I\mS microfocus tube'
_exptl_absorpt_coefficient_mu 0.155
_exptl_absorpt_correction_T_max 0.746070
_exptl_absorpt_correction_T_min 0.570009
_exptl_absorpt_correction_type multi-scan
_exptl_absorpt_process_details 'TWINABS (Sheldrick, 2002)'
_exptl_crystal_colour colourless
_exptl_crystal_density_diffrn 1.691
_exptl_crystal_description fragment
_exptl_crystal_F_000 1112
_exptl_crystal_recrystallization_method 'Re-crystallisation from solvent: THF'
_exptl_crystal_size_max 0.400
_exptl_crystal_size_mid 0.300
_exptl_crystal_size_min 0.040
_refine_diff_density_max 0.479
_refine_diff_density_min -0.343
_refine_diff_density_rms 0.088
_refine_ls_extinction_method none
_refine_ls_goodness_of_fit_ref 1.025
_refine_ls_hydrogen_treatment constr
_refine_ls_matrix_type full
_refine_ls_number_parameters 353
_refine_ls_number_reflns 10886
_refine_ls_number_restraints 0
_refine_ls_restrained_S_all 1.025
_refine_ls_R_factor_all 0.0913
_refine_ls_R_factor_gt 0.0599
_refine_ls_shift/su_max 0.000
_refine_ls_shift/su_mean 0.000
_refine_ls_structure_factor_coef Fsqd
_refine_ls_weighting_details 'w=1/[\s^2^(Fo^2^)+(0.0517P)^2^+1.4080P] where P=(Fo^2^+2Fc^2^)/3'
_refine_ls_weighting_scheme calc
_refine_ls_wR_factor_gt 0.1198
_refine_ls_wR_factor_ref 0.1333
_reflns_Friedel_coverage 0.000
_reflns_number_gt 8064
_reflns_number_total 10886
_reflns_threshold_expression 'I > 2\s(I)'
_cod_data_source_file c5ra13771c2.cif
_cod_data_source_block revised_scd0398_twin4
_cod_original_cell_volume 2161.7(8)
_cod_database_code 7221939
_publcif_datablock.id {b14c761f-35d5-4ebe-8f27-64ef8592ae81}

_shelx_shelxl_version_number 2014/7
_shelx_space_group_comment
;
The symmetry employed for this shelxl refinement is uniquely defined
by the following loop, which should always be used as a source of
symmetry information in preference to the above space-group names.
They are only intended as comments.
;
_shelx_estimated_absorpt_t_min 0.941
_shelx_estimated_absorpt_t_max 0.994

loop_
_space_group_symop_operation_xyz
'x, y, z'
'-x+1/2, y+1/2, -z+1/2'
'-x, -y, -z'
'x-1/2, -y-1/2, z-1/2'

loop_
_atom_site_label
_atom_site_type_symbol
_atom_site_fract_x
_atom_site_fract_y
_atom_site_fract_z
_atom_site_U_iso_or_equiv
_atom_site_adp_type
_atom_site_occupancy
_atom_site_site_symmetry_order
_atom_site_calc_flag
_atom_site_refinement_flags_posn
_atom_site_refinement_flags_adp
F1 F 0.23381(10) 0.2048(2) 0.51378(8) 0.0312(4) Uani 1 1 d . .
F2 F 0.30378(9) 0.3961(2) 0.58506(7) 0.0281(4) Uani 1 1 d . .
F3 F 0.10266(9) 0.4059(2) 0.51394(8) 0.0272(4) Uani 1 1 d . .
F4 F 0.17114(10) 0.5931(2) 0.58740(7) 0.0260(3) Uani 1 1 d . .
F5 F 0.11059(8) 0.6418(2) 0.41945(7) 0.0251(3) Uani 1 1 d . .
F6 F 0.17141(9) 0.83939(19) 0.49376(8) 0.0257(3) Uani 1 1 d . .
O1 O 0.58756(10) 0.2308(2) 0.19723(8) 0.0217(4) Uani 1 1 d . .
O2 O 0.37447(11) 0.6665(3) 0.15349(9) 0.0248(4) Uani 1 1 d . .
O3 O 0.36973(10) 0.3773(2) 0.45478(8) 0.0186(4) Uani 1 1 d . .
O4 O 0.27534(9) 0.7462(2) 0.38912(8) 0.0173(3) Uani 1 1 d . .
O5 O 0.60367(10) 0.7482(2) 0.23762(8) 0.0205(4) Uani 1 1 d . .
O6 O 0.64812(10) 1.1640(2) 0.41763(8) 0.0172(3) Uani 1 1 d . .
N1 N 0.46997(11) 0.4286(3) 0.19178(9) 0.0137(4) Uani 1 1 d . .
N2 N 0.60096(11) 0.9474(3) 0.33234(9) 0.0121(4) Uani 1 1 d . .
C1 C 0.54311(14) 0.3526(3) 0.16836(12) 0.0152(4) Uani 1 1 d . .
C2 C 0.55343(15) 0.4504(3) 0.10237(11) 0.0174(5) Uani 1 1 d . .
H2 H 0.5970 0.4257 0.0737 0.021 Uiso 1 1 calc R U
C3 C 0.49206(15) 0.5772(3) 0.08999(12) 0.0188(5) Uani 1 1 d . .
H3 H 0.4847 0.6593 0.0512 0.023 Uiso 1 1 calc R U
C4 C 0.43617(15) 0.5708(3) 0.14664(11) 0.0167(5) Uani 1 1 d . .
C5 C 0.44422(14) 0.3975(3) 0.25853(11) 0.0138(4) Uani 1 1 d . .
C6 C 0.35964(14) 0.3596(3) 0.26556(12) 0.0168(5) Uani 1 1 d . .
H6 H 0.3200 0.3411 0.2259 0.020 Uiso 1 1 calc R U
C7 C 0.33280(15) 0.3486(3) 0.33101(12) 0.0171(5) Uani 1 1 d . .
H7 H 0.2751 0.3226 0.3369 0.020 Uiso 1 1 calc R U
C8 C 0.39263(14) 0.3767(3) 0.38694(11) 0.0150(4) Uani 1 1 d . .
C9 C 0.47774(14) 0.4030(3) 0.38105(11) 0.0149(4) Uani 1 1 d . .
H9 H 0.5178 0.4130 0.4209 0.018 Uiso 1 1 calc R U
C10 C 0.50390(14) 0.4147(3) 0.31594(11) 0.0135(4) Uani 1 1 d . .
H10 H 0.5623 0.4344 0.3105 0.016 Uiso 1 1 calc R U
C11 C 0.29784(14) 0.4691(3) 0.46678(11) 0.0131(4) Uani 1 1 d . .
C12 C 0.25363(15) 0.3895(3) 0.52375(12) 0.0163(5) Uani 1 1 d . .
C13 C 0.17341(14) 0.5118(3) 0.52582(11) 0.0151(4) Uani 1 1 d . .
C14 C 0.17759(14) 0.6619(3) 0.46889(12) 0.0148(4) Uani 1 1 d . .
C15 C 0.25955(14) 0.6269(3) 0.44024(11) 0.0126(4) Uani 1 1 d . .
C16 C 0.35867(13) 0.7998(3) 0.37886(11) 0.0135(4) Uani 1 1 d . .
C17 C 0.42258(14) 0.8220(3) 0.43256(11) 0.0138(4) Uani 1 1 d . .
H17 H 0.4116 0.8028 0.4789 0.017 Uiso 1 1 calc R U
C18 C 0.50321(14) 0.8728(3) 0.41725(11) 0.0133(4) Uani 1 1 d . .
H18 H 0.5486 0.8847 0.4532 0.016 Uiso 1 1 calc R U
C19 C 0.51754(13) 0.9061(3) 0.34952(11) 0.0119(4) Uani 1 1 d . .
C20 C 0.45165(14) 0.8937(3) 0.29674(11) 0.0133(4) Uani 1 1 d . .
H20 H 0.4611 0.9240 0.2508 0.016 Uiso 1 1 calc R U
C21 C 0.37166(14) 0.8365(3) 0.31157(12) 0.0146(4) Uani 1 1 d . .
H21 H 0.3263 0.8228 0.2757 0.017 Uiso 1 1 calc R U
C22 C 0.63709(14) 0.8651(3) 0.27685(11) 0.0145(4) Uani 1 1 d . .
C23 C 0.72434(14) 0.9464(3) 0.27834(12) 0.0174(5) Uani 1 1 d . .
H23 H 0.7639 0.9187 0.2465 0.021 Uiso 1 1 calc R U
C24 C 0.73743(14) 1.0634(3) 0.33134(12) 0.0154(4) Uani 1 1 d . .
H24 H 0.7885 1.1320 0.3441 0.018 Uiso 1 1 calc R U
C25 C 0.65980(13) 1.0708(3) 0.36779(11) 0.0129(4) Uani 1 1 d . .

loop_
_atom_site_aniso_label
_atom_site_aniso_U_11
_atom_site_aniso_U_22
_atom_site_aniso_U_33
_atom_site_aniso_U_23
_atom_site_aniso_U_13
_atom_site_aniso_U_12
F1 0.0423(9) 0.0104(7) 0.0447(9) 0.0018(7) 0.0215(7) -0.0015(6)
F2 0.0264(8) 0.0418(10) 0.0158(7) 0.0110(7) 0.0011(6) 0.0060(7)
F3 0.0190(7) 0.0218(8) 0.0403(9) 0.0050(7) 0.0012(6) -0.0116(6)
F4 0.0369(9) 0.0242(8) 0.0185(7) -0.0044(6) 0.0099(6) 0.0030(7)
F5 0.0129(7) 0.0365(9) 0.0248(8) 0.0068(6) -0.0020(6) 0.0010(6)
F6 0.0309(8) 0.0120(7) 0.0367(9) -0.0012(6) 0.0156(7) 0.0011(6)
O1 0.0205(9) 0.0219(9) 0.0234(9) 0.0034(7) 0.0049(7) 0.0075(7)
O2 0.0249(9) 0.0303(10) 0.0188(9) 0.0008(7) 0.0000(7) 0.0126(8)
O3 0.0180(8) 0.0245(9) 0.0139(8) 0.0055(7) 0.0048(6) 0.0092(7)
O4 0.0104(7) 0.0219(9) 0.0197(8) 0.0105(7) 0.0022(6) 0.0004(6)
O5 0.0189(8) 0.0211(9) 0.0223(8) -0.0088(7) 0.0052(6) -0.0057(7)
O6 0.0188(8) 0.0174(8) 0.0152(8) -0.0036(7) 0.0012(6) -0.0024(6)
N1 0.0136(9) 0.0156(9) 0.0116(9) -0.0010(7) 0.0004(7) 0.0017(7)
N2 0.0103(8) 0.0122(9) 0.0140(9) -0.0017(7) 0.0025(7) -0.0025(7)
C1 0.0137(10) 0.0154(11) 0.0165(11) -0.0052(9) 0.0015(8) -0.0013(9)
C2 0.0189(11) 0.0203(12) 0.0131(11) -0.0034(9) 0.0019(9) -0.0030(9)
C3 0.0240(12) 0.0200(12) 0.0121(11) 0.0000(9) 0.0003(9) -0.0001(10)
C4 0.0188(11) 0.0186(11) 0.0117(10) -0.0028(9) -0.0026(8) 0.0016(9)
C5 0.0160(11) 0.0113(10) 0.0144(11) -0.0005(8) 0.0028(8) 0.0012(8)
C6 0.0141(11) 0.0187(11) 0.0171(11) -0.0023(9) -0.0009(9) -0.0025(9)
C7 0.0144(11) 0.0173(11) 0.0199(12) -0.0012(9) 0.0038(9) -0.0006(9)
C8 0.0184(11) 0.0154(11) 0.0122(11) 0.0032(8) 0.0054(8) 0.0038(9)
C9 0.0159(11) 0.0143(10) 0.0138(10) 0.0010(9) -0.0018(8) 0.0049(9)
C10 0.0117(10) 0.0113(10) 0.0173(11) -0.0008(9) 0.0014(8) 0.0022(8)
C11 0.0142(10) 0.0140(10) 0.0114(10) 0.0004(8) 0.0035(8) 0.0001(8)
C12 0.0221(12) 0.0121(11) 0.0153(11) 0.0031(9) 0.0040(9) -0.0019(9)
C13 0.0155(11) 0.0147(10) 0.0158(11) -0.0027(9) 0.0054(8) -0.0067(9)
C14 0.0133(10) 0.0129(10) 0.0185(11) -0.0001(9) 0.0031(8) -0.0002(8)
C15 0.0125(10) 0.0131(10) 0.0124(10) 0.0022(8) 0.0026(8) -0.0023(8)
C16 0.0106(10) 0.0116(10) 0.0190(11) 0.0035(9) 0.0051(8) 0.0020(8)
C17 0.0154(11) 0.0132(10) 0.0133(10) 0.0014(8) 0.0040(8) 0.0000(8)
C18 0.0141(10) 0.0127(10) 0.0126(10) -0.0004(8) -0.0002(8) -0.0017(8)
C19 0.0111(10) 0.0091(10) 0.0159(10) 0.0000(8) 0.0032(8) 0.0002(8)
C20 0.0143(10) 0.0136(10) 0.0121(10) 0.0028(8) 0.0024(8) -0.0001(8)
C21 0.0114(10) 0.0160(11) 0.0161(11) 0.0033(9) 0.0001(8) 0.0019(9)
C22 0.0131(10) 0.0152(10) 0.0158(11) -0.0019(9) 0.0044(8) 0.0002(8)
C23 0.0128(11) 0.0183(12) 0.0218(12) -0.0016(9) 0.0048(9) -0.0012(9)
C24 0.0112(10) 0.0148(11) 0.0201(11) 0.0020(9) 0.0013(8) -0.0021(8)
C25 0.0131(10) 0.0110(10) 0.0138(10) 0.0035(8) -0.0016(8) -0.0003(8)

loop_
_atom_type_symbol
_atom_type_description
_atom_type_scat_dispersion_real
_atom_type_scat_dispersion_imag
_atom_type_scat_source
C C 0.0033 0.0016 'International Tables Vol C Tables 4.2.6.8 and 6.1.1.4'
H H 0.0000 0.0000 'International Tables Vol C Tables 4.2.6.8 and 6.1.1.4'
N N 0.0061 0.0033 'International Tables Vol C Tables 4.2.6.8 and 6.1.1.4'
O O 0.0106 0.0060 'International Tables Vol C Tables 4.2.6.8 and 6.1.1.4'
F F 0.0171 0.0103 'International Tables Vol C Tables 4.2.6.8 and 6.1.1.4'

loop_
_geom_angle_atom_site_label_1
_geom_angle_atom_site_label_2
_geom_angle_atom_site_label_3
_geom_angle
C11 O3 C8 118.18(17)
C15 O4 C16 121.73(17)
C1 N1 C4 109.88(18)
C1 N1 C5 124.84(19)
C4 N1 C5 123.92(18)
C25 N2 C22 109.51(17)
C25 N2 C19 126.25(18)
C22 N2 C19 124.23(18)
O1 C1 N1 125.4(2)
O1 C1 C2 128.3(2)
N1 C1 C2 106.30(19)
C3 C2 C1 108.9(2)
C3 C2 H2 125.6
C1 C2 H2 125.6
C2 C3 C4 109.1(2)
C2 C3 H3 125.5
C4 C3 H3 125.5
O2 C4 N1 126.0(2)
O2 C4 C3 128.2(2)
N1 C4 C3 105.83(19)
C6 C5 C10 120.9(2)
C6 C5 N1 119.8(2)
C10 C5 N1 119.2(2)
C5 C6 C7 119.8(2)
C5 C6 H6 120.1
C7 C6 H6 120.1
C8 C7 C6 117.9(2)
C8 C7 H7 121.1
C6 C7 H7 121.1
C9 C8 C7 123.0(2)
C9 C8 O3 115.64(19)
C7 C8 O3 121.3(2)
C8 C9 C10 118.7(2)
C8 C9 H9 120.7
C10 C9 H9 120.7
C9 C10 C5 119.5(2)
C9 C10 H10 120.3
C5 C10 H10 120.3
C15 C11 O3 133.0(2)
C15 C11 C12 111.87(19)
O3 C11 C12 115.00(18)
F1 C12 F2 105.27(18)
F1 C12 C11 112.15(19)
F2 C12 C11 111.66(19)
F1 C12 C13 111.48(19)
F2 C12 C13 111.05(19)
C11 C12 C13 105.36(18)
F4 C13 F3 106.82(18)
F4 C13 C12 111.61(19)
F3 C13 C12 110.92(18)
F4 C13 C14 111.24(18)
F3 C13 C14 110.98(18)
C12 C13 C14 105.35(17)
F6 C14 F5 105.70(18)
F6 C14 C15 112.94(18)
F5 C14 C15 110.96(18)
F6 C14 C13 111.48(18)
F5 C14 C13 110.42(18)
C15 C14 C13 105.43(18)
C11 C15 O4 133.6(2)
C11 C15 C14 111.48(19)
O4 C15 C14 114.52(19)
C21 C16 C17 122.0(2)
C21 C16 O4 115.30(19)
C17 C16 O4 122.67(19)
C16 C17 C18 118.5(2)
C16 C17 H17 120.8
C18 C17 H17 120.8
C19 C18 C17 120.0(2)
C19 C18 H18 120.0
C17 C18 H18 120.0
C20 C19 C18 120.7(2)
C20 C19 N2 118.46(19)
C18 C19 N2 120.78(19)
C19 C20 C21 119.4(2)
C19 C20 H20 120.3
C21 C20 H20 120.3
C16 C21 C20 119.3(2)
C16 C21 H21 120.4
C20 C21 H21 120.4
O5 C22 N2 125.8(2)
O5 C22 C23 127.9(2)
N2 C22 C23 106.27(18)
C24 C23 C22 108.6(2)
C24 C23 H23 125.7
C22 C23 H23 125.7
C23 C24 C25 109.3(2)
C23 C24 H24 125.3
C25 C24 H24 125.3
O6 C25 N2 125.9(2)
O6 C25 C24 127.9(2)
N2 C25 C24 106.23(18)

loop_
_geom_bond_atom_site_label_1
_geom_bond_atom_site_label_2
_geom_bond_distance
F1 C12 1.348(3)
F2 C12 1.362(3)
F3 C13 1.343(2)
F4 C13 1.336(3)
F5 C14 1.359(3)
F6 C14 1.349(3)
O1 C1 1.209(3)
O2 C4 1.205(3)
O3 C11 1.350(3)
O3 C8 1.412(3)
O4 C15 1.349(3)
O4 C16 1.405(3)
O5 C22 1.206(3)
O6 C25 1.205(3)
N1 C1 1.396(3)
N1 C4 1.401(3)
N1 C5 1.425(3)
N2 C25 1.400(3)
N2 C22 1.405(3)
N2 C19 1.426(3)
C1 C2 1.486(3)
C2 C3 1.322(3)
C2 H2 0.9500
C3 C4 1.491(3)
C3 H3 0.9500
C5 C6 1.385(3)
C5 C10 1.388(3)
C6 C7 1.393(3)
C6 H6 0.9500
C7 C8 1.378(3)
C7 H7 0.9500
C8 C9 1.375(3)
C9 C10 1.382(3)
C9 H9 0.9500
C10 H10 0.9500
C11 C15 1.343(3)
C11 C12 1.487(3)
C12 C13 1.537(3)
C13 C14 1.541(3)
C14 C15 1.487(3)
C16 C21 1.377(3)
C16 C17 1.382(3)
C17 C18 1.387(3)
C17 H17 0.9500
C18 C19 1.387(3)
C18 H18 0.9500
C19 C20 1.385(3)
C20 C21 1.387(3)
C20 H20 0.9500
C21 H21 0.9500
C22 C23 1.490(3)
C23 C24 1.322(3)
C23 H23 0.9500
C24 C25 1.486(3)
C24 H24 0.9500

loop_
_geom_torsion_atom_site_label_1
_geom_torsion_atom_site_label_2
_geom_torsion_atom_site_label_3
_geom_torsion_atom_site_label_4
_geom_torsion
C4 N1 C1 O1 178.1(2)
C5 N1 C1 O1 11.0(4)
C4 N1 C1 C2 -2.2(2)
C5 N1 C1 C2 -169.35(19)
O1 C1 C2 C3 -178.6(2)
N1 C1 C2 C3 1.8(3)
C1 C2 C3 C4 -0.6(3)
C1 N1 C4 O2 -178.1(2)
C5 N1 C4 O2 -10.8(4)
C1 N1 C4 C3 1.9(2)
C5 N1 C4 C3 169.13(19)
C2 C3 C4 O2 179.2(2)
C2 C3 C4 N1 -0.7(3)
C1 N1 C5 C6 -136.6(2)
C4 N1 C5 C6 58.0(3)
C1 N1 C5 C10 46.4(3)
C4 N1 C5 C10 -119.0(2)
C10 C5 C6 C7 3.5(3)
N1 C5 C6 C7 -173.4(2)
C5 C6 C7 C8 0.1(3)
C6 C7 C8 C9 -4.1(3)
C6 C7 C8 O3 176.8(2)
C11 O3 C8 C9 138.5(2)
C11 O3 C8 C7 -42.4(3)
C7 C8 C9 C10 4.5(3)
O3 C8 C9 C10 -176.41(19)
C8 C9 C10 C5 -0.7(3)
C6 C5 C10 C9 -3.2(3)
N1 C5 C10 C9 173.74(19)
C8 O3 C11 C15 -34.6(4)
C8 O3 C11 C12 149.99(19)
C15 C11 C12 F1 126.9(2)
O3 C11 C12 F1 -56.7(3)
C15 C11 C12 F2 -115.2(2)
O3 C11 C12 F2 61.2(3)
C15 C11 C12 C13 5.5(3)
O3 C11 C12 C13 -178.17(18)
F1 C12 C13 F4 116.1(2)
F2 C12 C13 F4 -1.0(3)
C11 C12 C13 F4 -122.02(19)
F1 C12 C13 F3 -2.9(3)
F2 C12 C13 F3 -119.9(2)
C11 C12 C13 F3 118.99(19)
F1 C12 C13 C14 -123.05(19)
F2 C12 C13 C14 119.90(19)
C11 C12 C13 C14 -1.2(2)
F4 C13 C14 F6 -4.7(3)
F3 C13 C14 F6 114.1(2)
C12 C13 C14 F6 -125.81(19)
F4 C13 C14 F5 -121.89(19)
F3 C13 C14 F5 -3.1(3)
C12 C13 C14 F5 117.01(19)
F4 C13 C14 C15 118.2(2)
F3 C13 C14 C15 -123.03(19)
C12 C13 C14 C15 -2.9(2)
O3 C11 C15 O4 4.7(4)
C12 C11 C15 O4 -179.8(2)
O3 C11 C15 C14 176.8(2)
C12 C11 C15 C14 -7.7(3)
C16 O4 C15 C11 -39.7(4)
C16 O4 C15 C14 148.4(2)
F6 C14 C15 C11 128.5(2)
F5 C14 C15 C11 -113.0(2)
C13 C14 C15 C11 6.6(2)
F6 C14 C15 O4 -57.8(3)
F5 C14 C15 O4 60.7(2)
C13 C14 C15 O4 -179.76(18)
C15 O4 C16 C21 148.8(2)
C15 O4 C16 C17 -33.7(3)
C21 C16 C17 C18 -3.5(3)
O4 C16 C17 C18 179.1(2)
C16 C17 C18 C19 2.1(3)
C17 C18 C19 C20 1.5(3)
C17 C18 C19 N2 -176.2(2)
C25 N2 C19 C20 138.3(2)
C22 N2 C19 C20 -42.9(3)
C25 N2 C19 C18 -43.9(3)
C22 N2 C19 C18 134.9(2)
C18 C19 C20 C21 -3.7(3)
N2 C19 C20 C21 174.1(2)
C17 C16 C21 C20 1.3(3)
O4 C16 C21 C20 178.9(2)
C19 C20 C21 C16 2.3(3)
C25 N2 C22 O5 177.6(2)
C19 N2 C22 O5 -1.3(3)
C25 N2 C22 C23 -0.6(2)
C19 N2 C22 C23 -179.50(19)
O5 C22 C23 C24 -177.1(2)
N2 C22 C23 C24 1.0(3)
C22 C23 C24 C25 -1.0(3)
C22 N2 C25 O6 179.6(2)
C19 N2 C25 O6 -1.5(3)
C22 N2 C25 C24 0.0(2)
C19 N2 C25 C24 178.89(19)
C23 C24 C25 O6 -178.9(2)
C23 C24 C25 N2 0.7(2)
